data_4514057
loop_
_publ_author_name
'Nguyen, Duc Hanh'
'Trivelli, Xavier'
'Capet, Fr\'ed\'eric'
'Paul, Jean-Fran\,cois'
'Dumeignil, Franck'
'Gauvin, R\'egis M.'

_publ_section_title
;
 Manganese Pincer Complexes for the Base-Free, Acceptorless
 Dehydrogenative Coupling of Alcohols to Esters: Development, Scope, and
 Understanding
;
_journal_issue 3
_journal_name_full 'ACS Catalysis'
_journal_page_first 2022
_journal_paper_doi 10.1021/acscatal.6b03554
_journal_volume 7
_journal_year 2017
_chemical_formula_moiety 'C25 H44 Mn N O3 P2'
_chemical_formula_sum 'C25 H44 Mn N O3 P2'
_chemical_formula_weight 523.49
_space_group_crystal_system orthorhombic
_space_group_IT_number 33
_space_group_name_Hall 'P 2c -2n'
_space_group_name_H-M_alt 'P n a 21'
_symmetry_space_group_name_Hall 'P 2c -2n'
_symmetry_space_group_name_H-M 'P n a 21'
_atom_sites_solution_hydrogens mixed
_atom_sites_solution_primary direct
_audit_creation_date 2016-09-19
_audit_creation_method
;
Olex2 1.2
(compiled 2016.09.09 svn.r3337 for OlexSys, GUI svn.r5227)
;
_cell_angle_alpha 90
_cell_angle_beta 90
_cell_angle_gamma 90
_cell_formula_units_Z 4
_cell_length_a 30.3732(14)
_cell_length_b 11.6836(6)
_cell_length_c 7.6516(4)
_cell_measurement_reflns_used 8853
_cell_measurement_temperature 100.0
_cell_measurement_theta_max 25.36
_cell_measurement_theta_min 2.66
_cell_volume 2715.3(2)
_computing_cell_refinement 'SAINT v8.34A (Bruker, 2013)'
_computing_data_reduction 'SAINT v8.34A (Bruker, 2013)'
_computing_molecular_graphics 'Olex2 (Dolomanov et al., 2009)'
_computing_publication_material 'Olex2 (Dolomanov et al., 2009)'
_computing_structure_refinement 'ShelXL (Sheldrick, 2015b)'
_computing_structure_solution 'XT (Sheldrick, 2015a)'
_diffrn_ambient_temperature 100.0
_diffrn_measured_fraction_theta_full 0.998
_diffrn_measured_fraction_theta_max 0.997
_diffrn_measurement_device_type 'Bruker APEX-II CCD'
_diffrn_measurement_method '\f and \w scans'
_diffrn_radiation_type MoK\a
_diffrn_radiation_wavelength 0.71073
_diffrn_reflns_av_R_equivalents 0.0526
_diffrn_reflns_av_unetI/netI 0.0445
_diffrn_reflns_Laue_measured_fraction_full 0.998
_diffrn_reflns_Laue_measured_fraction_max 0.997
_diffrn_reflns_limit_h_max 36
_diffrn_reflns_limit_h_min -36
_diffrn_reflns_limit_k_max 14
_diffrn_reflns_limit_k_min -14
_diffrn_reflns_limit_l_max 8
_diffrn_reflns_limit_l_min -9
_diffrn_reflns_number 35949
_diffrn_reflns_point_group_measured_fraction_full 0.979
_diffrn_reflns_point_group_measured_fraction_max 0.979
_diffrn_reflns_theta_full 25.439
_diffrn_reflns_theta_max 25.439
_diffrn_reflns_theta_min 1.341
_diffrn_standards_number 0
_exptl_absorpt_coefficient_mu 0.629
_exptl_absorpt_correction_T_max 0.7452
_exptl_absorpt_correction_T_min 0.6940
_exptl_absorpt_correction_type multi-scan
_exptl_absorpt_process_details
;
SADABS-2014/5 (Bruker,2014/5) was used for absorption correction.
wR2(int) was 0.0766 before and 0.0582 after correction.
The Ratio of minimum to maximum transmission is 0.9313.
The \l/2 correction factor is Not present.
;
_exptl_crystal_colour yellow
_exptl_crystal_colour_primary yellow
_exptl_crystal_density_diffrn 1.281
_exptl_crystal_description block
_exptl_crystal_F_000 1120
_exptl_crystal_size_max 0.17
_exptl_crystal_size_mid 0.1
_exptl_crystal_size_min 0.07
_refine_diff_density_max 0.217
_refine_diff_density_min -0.245
_refine_diff_density_rms 0.048
_refine_ls_abs_structure_details
;
 Flack x determined using 1755 quotients [(I+)-(I-)]/[(I+)+(I-)]
 (Parsons, Flack and Wagner, Acta Cryst. B69 (2013) 249-259).
;
_refine_ls_abs_structure_Flack 0.009(9)
_refine_ls_extinction_method none
_refine_ls_goodness_of_fit_ref 1.038
_refine_ls_hydrogen_treatment mixed
_refine_ls_matrix_type full
_refine_ls_number_parameters 301
_refine_ls_number_reflns 4914
_refine_ls_number_restraints 1
_refine_ls_restrained_S_all 1.038
_refine_ls_R_factor_all 0.0386
_refine_ls_R_factor_gt 0.0299
_refine_ls_shift/su_max 0.000
_refine_ls_shift/su_mean 0.000
_refine_ls_structure_factor_coef Fsqd
_refine_ls_weighting_details 'w=1/[\s^2^(Fo^2^)+(0.0255P)^2^+0.5162P] where P=(Fo^2^+2Fc^2^)/3'
_refine_ls_weighting_scheme calc
_refine_ls_wR_factor_gt 0.0575
_refine_ls_wR_factor_ref 0.0602
_reflns_Friedel_coverage 0.815
_reflns_Friedel_fraction_full 0.957
_reflns_Friedel_fraction_max 0.957
_reflns_number_gt 4401
_reflns_number_total 4914
_reflns_threshold_expression 'I > 2\s(I)'
_cod_data_source_file cs6b03554_si_002.cif
_cod_data_source_block pna21
_cod_database_code 4514057
_shelx_space_group_comment
;
The symmetry employed for this shelxl refinement is uniquely defined
by the following loop, which should always be used as a source of
symmetry information in preference to the above space-group names.
They are only intended as comments.
;
_olex2_refinement_description
;
1. Fixed Uiso
 At 1.2 times of:
  All C(H) groups, All C(H,H) groups
 At 1.5 times of:
  All C(H,H,H) groups
2.a Ternary CH refined with riding coordinates:
 C1(H1A), C14(H14), C11(H11), C4(H4)
2.b Secondary CH2 refined with riding coordinates:
 C9(H9A,H9B), C8(H8A,H8B), C10(H10A,H10B), C7(H7A,H7B), C17(H17A,H17B)
2.c Aromatic/amide H refined with riding coordinates:
 C19(H19), C23(H23), C22(H22), C20(H20), C21(H21)
2.d Idealised Me refined as rotating group:
 C2(H2A,H2B,H2C), C12(H12A,H12B,H12C), C13(H13A,H13B,H13C), C5(H5A,H5B,H5C),
 C15(H15A,H15B,H15C), C6(H6A,H6B,H6C), C16(H16A,H16B,H16C), C3(H3A,H3B,H3C)
;
_shelx_shelxl_version_number 2014/7
_olex2_submission_special_instructions 'No special instructions were received'

loop_
_space_group_symop_operation_xyz
'x, y, z'
'-x, -y, z+1/2'
'x+1/2, -y+1/2, z'
'-x+1/2, y+1/2, z+1/2'

loop_
_atom_site_label
_atom_site_type_symbol
_atom_site_fract_x
_atom_site_fract_y
_atom_site_fract_z
_atom_site_U_iso_or_equiv
_atom_site_adp_type
_atom_site_occupancy
_atom_site_site_symmetry_order
_atom_site_calc_flag
_atom_site_refinement_flags_posn
Mn1 Mn 0.35756(2) 0.48125(4) 0.46776(6) 0.01114(12) Uani 1 1 d .
P1 P 0.40913(3) 0.34199(7) 0.52046(11) 0.01248(19) Uani 1 1 d .
P2 P 0.30743(2) 0.62761(7) 0.50012(11) 0.01289(19) Uani 1 1 d .
O1 O 0.39859(7) 0.58933(18) 0.5993(3) 0.0140(5) Uani 1 1 d .
O3 O 0.29343(8) 0.3197(2) 0.3217(3) 0.0265(6) Uani 1 1 d .
O2 O 0.38264(8) 0.5290(2) 0.1036(3) 0.0236(6) Uani 1 1 d .
N1 N 0.34235(9) 0.4519(2) 0.7323(4) 0.0139(6) Uani 1 1 d .
C1 C 0.40918(11) 0.2027(3) 0.4046(4) 0.0170(8) Uani 1 1 d .
H1A H 0.4382 0.1652 0.4271 0.020 Uiso 1 1 calc R
C19 C 0.46152(11) 0.8610(3) 0.5753(5) 0.0191(8) Uani 1 1 d .
H19 H 0.4756 0.8537 0.4650 0.023 Uiso 1 1 calc R
C14 C 0.32741(9) 0.7751(2) 0.4700(5) 0.0150(6) Uani 1 1 d .
H14 H 0.3568 0.7784 0.5290 0.018 Uiso 1 1 calc R
C18 C 0.43496(10) 0.7724(3) 0.6364(4) 0.0137(7) Uani 1 1 d .
C24 C 0.37344(11) 0.5118(3) 0.2502(4) 0.0142(7) Uani 1 1 d .
C9 C 0.30029(11) 0.4971(3) 0.7946(4) 0.0179(8) Uani 1 1 d .
H9A H 0.2990 0.4924 0.9237 0.021 Uiso 1 1 calc R
H9B H 0.2758 0.4512 0.7461 0.021 Uiso 1 1 calc R
C11 C 0.25205(10) 0.6297(3) 0.3984(4) 0.0177(8) Uani 1 1 d .
H11 H 0.2398 0.7084 0.4147 0.021 Uiso 1 1 calc R
C8 C 0.35119(11) 0.3349(3) 0.7957(4) 0.0171(8) Uani 1 1 d .
H8A H 0.3312 0.2798 0.7378 0.021 Uiso 1 1 calc R
H8B H 0.3463 0.3306 0.9234 0.021 Uiso 1 1 calc R
C2 C 0.40495(13) 0.2201(3) 0.2070(5) 0.0274(9) Uani 1 1 d .
H2A H 0.3760 0.2527 0.1802 0.041 Uiso 1 1 calc GR
H2B H 0.4081 0.1463 0.1475 0.041 Uiso 1 1 calc GR
H2C H 0.4280 0.2725 0.1667 0.041 Uiso 1 1 calc GR
C12 C 0.25531(12) 0.6083(3) 0.2023(5) 0.0235(9) Uani 1 1 d .
H12A H 0.2764 0.6620 0.1508 0.035 Uiso 1 1 calc GR
H12B H 0.2263 0.6194 0.1485 0.035 Uiso 1 1 calc GR
H12C H 0.2653 0.5297 0.1815 0.035 Uiso 1 1 calc GR
C10 C 0.29588(11) 0.6211(3) 0.7366(4) 0.0173(8) Uani 1 1 d .
H10A H 0.3170 0.6697 0.8013 0.021 Uiso 1 1 calc R
H10B H 0.2657 0.6492 0.7605 0.021 Uiso 1 1 calc R
C7 C 0.39895(11) 0.3065(3) 0.7526(4) 0.0163(8) Uani 1 1 d .
H7A H 0.4046 0.2242 0.7731 0.020 Uiso 1 1 calc R
H7B H 0.4189 0.3513 0.8284 0.020 Uiso 1 1 calc R
C17 C 0.42812(10) 0.6663(3) 0.5256(4) 0.0140(7) Uani 1 1 d .
H17A H 0.4171 0.6895 0.4091 0.017 Uiso 1 1 calc R
H17B H 0.4568 0.6276 0.5088 0.017 Uiso 1 1 calc R
C4 C 0.46776(10) 0.3845(3) 0.5273(4) 0.0146(7) Uani 1 1 d .
H4 H 0.4690 0.4569 0.5969 0.018 Uiso 1 1 calc R
C23 C 0.41567(11) 0.7853(3) 0.7990(4) 0.0173(8) Uani 1 1 d .
H23 H 0.3982 0.7250 0.8451 0.021 Uiso 1 1 calc R
C13 C 0.21953(10) 0.5458(3) 0.4804(5) 0.0255(8) Uani 1 1 d .
H13A H 0.2314 0.4680 0.4729 0.038 Uiso 1 1 calc GR
H13B H 0.1914 0.5495 0.4176 0.038 Uiso 1 1 calc GR
H13C H 0.2149 0.5660 0.6033 0.038 Uiso 1 1 calc GR
C22 C 0.42134(11) 0.8842(3) 0.8961(5) 0.0212(8) Uani 1 1 d .
H22 H 0.4072 0.8919 1.0062 0.025 Uiso 1 1 calc R
C5 C 0.49780(11) 0.2995(3) 0.6211(5) 0.0227(8) Uani 1 1 d .
H5A H 0.4860 0.2836 0.7378 0.034 Uiso 1 1 calc GR
H5B H 0.5274 0.3322 0.6318 0.034 Uiso 1 1 calc GR
H5C H 0.4993 0.2282 0.5539 0.034 Uiso 1 1 calc GR
C15 C 0.33575(13) 0.8068(3) 0.2789(5) 0.0258(9) Uani 1 1 d .
H15A H 0.3521 0.7450 0.2215 0.039 Uiso 1 1 calc GR
H15B H 0.3530 0.8776 0.2735 0.039 Uiso 1 1 calc GR
H15C H 0.3075 0.8181 0.2192 0.039 Uiso 1 1 calc GR
C6 C 0.48614(11) 0.4138(3) 0.3478(5) 0.0226(8) Uani 1 1 d .
H6A H 0.4887 0.3438 0.2779 0.034 Uiso 1 1 calc GR
H6B H 0.5153 0.4488 0.3608 0.034 Uiso 1 1 calc GR
H6C H 0.4663 0.4676 0.2889 0.034 Uiso 1 1 calc GR
C20 C 0.46781(11) 0.9594(3) 0.6726(5) 0.0243(9) Uani 1 1 d .
H20 H 0.4861 1.0188 0.6289 0.029 Uiso 1 1 calc R
C16 C 0.29905(11) 0.8666(3) 0.5584(5) 0.0215(9) Uani 1 1 d .
H16A H 0.2696 0.8667 0.5059 0.032 Uiso 1 1 calc GR
H16B H 0.3127 0.9419 0.5423 0.032 Uiso 1 1 calc GR
H16C H 0.2967 0.8498 0.6835 0.032 Uiso 1 1 calc GR
C25 C 0.31887(11) 0.3845(3) 0.3837(5) 0.0164(8) Uani 1 1 d .
C3 C 0.37317(10) 0.1212(3) 0.4685(6) 0.0258(8) Uani 1 1 d .
H3A H 0.3769 0.1072 0.5939 0.039 Uiso 1 1 calc GR
H3B H 0.3753 0.0485 0.4051 0.039 Uiso 1 1 calc GR
H3C H 0.3442 0.1555 0.4474 0.039 Uiso 1 1 calc GR
C21 C 0.44747(12) 0.9717(3) 0.8334(5) 0.0224(8) Uani 1 1 d .
H21 H 0.4515 1.0396 0.8999 0.027 Uiso 1 1 calc R
H1 H 0.3609(13) 0.495(3) 0.782(5) 0.029(12) Uiso 1 1 d .

loop_
_atom_site_aniso_label
_atom_site_aniso_U_11
_atom_site_aniso_U_22
_atom_site_aniso_U_33
_atom_site_aniso_U_23
_atom_site_aniso_U_13
_atom_site_aniso_U_12
Mn1 0.0102(2) 0.0133(2) 0.0099(2) -0.0013(3) 0.0002(2) -0.00105(19)
P1 0.0123(4) 0.0142(4) 0.0109(4) -0.0006(4) -0.0004(3) -0.0004(3)
P2 0.0108(4) 0.0157(4) 0.0121(5) -0.0023(4) 0.0005(4) -0.0002(3)
O1 0.0138(12) 0.0148(13) 0.0134(11) -0.0001(10) 0.0020(10) -0.0052(10)
O3 0.0215(14) 0.0207(15) 0.0372(16) -0.0068(12) -0.0104(12) -0.0045(11)
O2 0.0317(16) 0.0264(15) 0.0126(13) 0.0002(11) 0.0055(12) -0.0018(12)
N1 0.0129(15) 0.0164(16) 0.0123(14) -0.0004(12) 0.0007(12) -0.0019(13)
C1 0.0181(18) 0.0151(18) 0.0180(19) -0.0022(14) -0.0027(14) -0.0017(15)
C19 0.0184(19) 0.019(2) 0.0200(19) -0.0006(15) 0.0041(15) -0.0028(15)
C14 0.0115(15) 0.0155(16) 0.0180(16) -0.0039(16) 0.0013(17) -0.0009(12)
C18 0.0071(16) 0.0161(19) 0.0179(19) 0.0003(14) -0.0042(14) 0.0017(14)
C24 0.0110(17) 0.0121(19) 0.020(2) -0.0021(15) -0.0019(15) -0.0002(14)
C9 0.0183(19) 0.025(2) 0.0105(16) -0.0015(15) 0.0036(14) -0.0016(15)
C11 0.0129(17) 0.020(2) 0.0198(18) -0.0059(14) -0.0033(14) 0.0036(15)
C8 0.0211(19) 0.0168(19) 0.0134(17) 0.0037(14) 0.0007(15) -0.0036(15)
C2 0.035(2) 0.027(2) 0.020(2) -0.0074(17) 0.0004(18) 0.0015(18)
C12 0.021(2) 0.028(2) 0.021(2) -0.0020(16) -0.0074(16) -0.0034(16)
C10 0.0162(18) 0.021(2) 0.0151(18) -0.0039(15) 0.0022(15) 0.0003(15)
C7 0.0182(18) 0.0178(19) 0.0130(17) 0.0007(15) -0.0014(15) 0.0007(15)
C17 0.0124(16) 0.0157(17) 0.0137(16) 0.0014(14) 0.0025(14) -0.0001(13)
C4 0.0138(16) 0.0139(17) 0.0162(17) -0.0013(14) -0.0013(14) -0.0008(13)
C23 0.0126(17) 0.019(2) 0.0200(19) 0.0000(15) -0.0004(15) -0.0027(15)
C13 0.0148(16) 0.036(2) 0.025(2) -0.007(2) -0.0010(18) -0.0073(14)
C22 0.0181(18) 0.024(2) 0.0210(19) -0.0060(15) -0.0015(15) -0.0009(16)
C5 0.016(2) 0.023(2) 0.030(2) 0.0007(17) -0.0029(16) 0.0014(15)
C15 0.032(2) 0.016(2) 0.029(2) -0.0004(16) 0.0049(18) -0.0053(17)
C6 0.0146(19) 0.027(2) 0.026(2) 0.0055(17) 0.0053(15) 0.0023(16)
C20 0.024(2) 0.017(2) 0.031(2) 0.0015(17) -0.0003(18) -0.0044(16)
C16 0.0213(19) 0.016(2) 0.027(2) -0.0045(15) 0.0022(15) 0.0021(15)
C25 0.0159(18) 0.0173(19) 0.0161(17) 0.0022(15) 0.0039(15) 0.0049(16)
C3 0.0287(19) 0.0174(18) 0.031(2) -0.002(2) -0.001(2) -0.0070(14)
C21 0.024(2) 0.017(2) 0.026(2) -0.0051(16) -0.0074(16) 0.0034(16)

loop_
_atom_type_symbol
_atom_type_description
_atom_type_scat_dispersion_real
_atom_type_scat_dispersion_imag
_atom_type_scat_source
C C 0.0033 0.0016 'International Tables Vol C Tables 4.2.6.8 and 6.1.1.4'
H H 0.0000 0.0000 'International Tables Vol C Tables 4.2.6.8 and 6.1.1.4'
Mn Mn 0.3368 0.7283 'International Tables Vol C Tables 4.2.6.8 and 6.1.1.4'
N N 0.0061 0.0033 'International Tables Vol C Tables 4.2.6.8 and 6.1.1.4'
O O 0.0106 0.0060 'International Tables Vol C Tables 4.2.6.8 and 6.1.1.4'
P P 0.1023 0.0942 'International Tables Vol C Tables 4.2.6.8 and 6.1.1.4'

loop_
_geom_angle_atom_site_label_1
_geom_angle_atom_site_label_2
_geom_angle_atom_site_label_3
_geom_angle
P1 Mn1 P2 163.55(4)
O1 Mn1 P1 86.28(7)
O1 Mn1 P2 83.76(7)
O1 Mn1 N1 76.13(10)
N1 Mn1 P1 82.25(8)
N1 Mn1 P2 82.68(8)
C24 Mn1 P1 97.03(11)
C24 Mn1 P2 97.55(11)
C24 Mn1 O1 99.93(12)
C24 Mn1 N1 176.03(14)
C25 Mn1 P1 93.71(11)
C25 Mn1 P2 94.32(11)
C25 Mn1 O1 171.85(13)
C25 Mn1 N1 95.78(14)
C25 Mn1 C24 88.16(16)
C1 P1 Mn1 122.62(11)
C7 P1 Mn1 102.33(11)
C7 P1 C1 105.24(15)
C7 P1 C4 101.19(15)
C4 P1 Mn1 118.15(11)
C4 P1 C1 104.40(15)
C14 P2 Mn1 117.61(10)
C14 P2 C11 103.56(15)
C14 P2 C10 102.95(16)
C11 P2 Mn1 124.36(12)
C10 P2 Mn1 101.57(11)
C10 P2 C11 103.88(15)
C17 O1 Mn1 126.48(19)
Mn1 N1 H1 101(3)
C9 N1 Mn1 116.5(2)
C9 N1 C8 112.7(3)
C9 N1 H1 103(3)
C8 N1 Mn1 115.3(2)
C8 N1 H1 106(3)
P1 C1 H1A 107.6
C2 C1 P1 110.8(2)
C2 C1 H1A 107.6
C3 C1 P1 113.1(2)
C3 C1 H1A 107.6
C3 C1 C2 109.8(3)
C18 C19 H19 119.4
C20 C19 H19 119.4
C20 C19 C18 121.2(3)
P2 C14 H14 105.9
C15 C14 P2 113.6(2)
C15 C14 H14 105.9
C15 C14 C16 110.2(3)
C16 C14 P2 114.4(2)
C16 C14 H14 105.9
C19 C18 C17 120.0(3)
C23 C18 C19 117.8(3)
C23 C18 C17 122.3(3)
O2 C24 Mn1 177.2(3)
N1 C9 H9A 109.9
N1 C9 H9B 109.9
N1 C9 C10 109.0(3)
H9A C9 H9B 108.3
C10 C9 H9A 109.9
C10 C9 H9B 109.9
P2 C11 H11 107.3
C12 C11 P2 110.6(2)
C12 C11 H11 107.3
C12 C11 C13 109.9(3)
C13 C11 P2 114.0(2)
C13 C11 H11 107.3
N1 C8 H8A 110.2
N1 C8 H8B 110.2
N1 C8 C7 107.7(3)
H8A C8 H8B 108.5
C7 C8 H8A 110.2
C7 C8 H8B 110.2
C1 C2 H2A 109.5
C1 C2 H2B 109.5
C1 C2 H2C 109.5
H2A C2 H2B 109.5
H2A C2 H2C 109.5
H2B C2 H2C 109.5
C11 C12 H12A 109.5
C11 C12 H12B 109.5
C11 C12 H12C 109.5
H12A C12 H12B 109.5
H12A C12 H12C 109.5
H12B C12 H12C 109.5
P2 C10 H10A 110.1
P2 C10 H10B 110.1
C9 C10 P2 108.0(2)
C9 C10 H10A 110.1
C9 C10 H10B 110.1
H10A C10 H10B 108.4
P1 C7 H7A 110.0
P1 C7 H7B 110.0
C8 C7 P1 108.5(2)
C8 C7 H7A 110.0
C8 C7 H7B 110.0
H7A C7 H7B 108.4
O1 C17 C18 113.0(3)
O1 C17 H17A 109.0
O1 C17 H17B 109.0
C18 C17 H17A 109.0
C18 C17 H17B 109.0
H17A C17 H17B 107.8
P1 C4 H4 106.1
C5 C4 P1 114.4(2)
C5 C4 H4 106.1
C6 C4 P1 112.8(2)
C6 C4 H4 106.1
C6 C4 C5 110.5(3)
C18 C23 H23 119.3
C18 C23 C22 121.4(3)
C22 C23 H23 119.3
C11 C13 H13A 109.5
C11 C13 H13B 109.5
C11 C13 H13C 109.5
H13A C13 H13B 109.5
H13A C13 H13C 109.5
H13B C13 H13C 109.5
C23 C22 H22 119.9
C21 C22 C23 120.2(3)
C21 C22 H22 119.9
C4 C5 H5A 109.5
C4 C5 H5B 109.5
C4 C5 H5C 109.5
H5A C5 H5B 109.5
H5A C5 H5C 109.5
H5B C5 H5C 109.5
C14 C15 H15A 109.5
C14 C15 H15B 109.5
C14 C15 H15C 109.5
H15A C15 H15B 109.5
H15A C15 H15C 109.5
H15B C15 H15C 109.5
C4 C6 H6A 109.5
C4 C6 H6B 109.5
C4 C6 H6C 109.5
H6A C6 H6B 109.5
H6A C6 H6C 109.5
H6B C6 H6C 109.5
C19 C20 H20 119.9
C19 C20 C21 120.2(3)
C21 C20 H20 119.9
C14 C16 H16A 109.5
C14 C16 H16B 109.5
C14 C16 H16C 109.5
H16A C16 H16B 109.5
H16A C16 H16C 109.5
H16B C16 H16C 109.5
O3 C25 Mn1 177.8(3)
C1 C3 H3A 109.5
C1 C3 H3B 109.5
C1 C3 H3C 109.5
H3A C3 H3B 109.5
H3A C3 H3C 109.5
H3B C3 H3C 109.5
C22 C21 C20 119.3(3)
C22 C21 H21 120.4
C20 C21 H21 120.4

loop_
_geom_bond_atom_site_label_1
_geom_bond_atom_site_label_2
_geom_bond_distance
Mn1 P1 2.2943(9)
Mn1 P2 2.3030(9)
Mn1 O1 2.040(2)
Mn1 N1 2.105(3)
Mn1 C24 1.770(3)
Mn1 C25 1.753(4)
P1 C1 1.853(3)
P1 C7 1.850(3)
P1 C4 1.849(3)
P2 C14 1.841(3)
P2 C11 1.854(3)
P2 C10 1.845(3)
O1 C17 1.390(3)
O3 C25 1.181(4)
O2 C24 1.173(4)
N1 C9 1.462(4)
N1 C8 1.474(4)
N1 H1 0.85(4)
C1 H1A 1.0000
C1 C2 1.531(5)
C1 C3 1.531(4)
C19 H19 0.9500
C19 C18 1.393(4)
C19 C20 1.383(5)
C14 H14 1.0000
C14 C15 1.530(5)
C14 C16 1.531(4)
C18 C17 1.516(4)
C18 C23 1.384(4)
C9 H9A 0.9900
C9 H9B 0.9900
C9 C10 1.521(5)
C11 H11 1.0000
C11 C12 1.524(5)
C11 C13 1.526(5)
C8 H8A 0.9900
C8 H8B 0.9900
C8 C7 1.524(4)
C2 H2A 0.9800
C2 H2B 0.9800
C2 H2C 0.9800
C12 H12A 0.9800
C12 H12B 0.9800
C12 H12C 0.9800
C10 H10A 0.9900
C10 H10B 0.9900
C7 H7A 0.9900
C7 H7B 0.9900
C17 H17A 0.9900
C17 H17B 0.9900
C4 H4 1.0000
C4 C5 1.528(4)
C4 C6 1.522(4)
C23 H23 0.9500
C23 C22 1.385(5)
C13 H13A 0.9800
C13 H13B 0.9800
C13 H13C 0.9800
C22 H22 0.9500
C22 C21 1.380(5)
C5 H5A 0.9800
C5 H5B 0.9800
C5 H5C 0.9800
C15 H15A 0.9800
C15 H15B 0.9800
C15 H15C 0.9800
C6 H6A 0.9800
C6 H6B 0.9800
C6 H6C 0.9800
C20 H20 0.9500
C20 C21 1.385(5)
C16 H16A 0.9800
C16 H16B 0.9800
C16 H16C 0.9800
C3 H3A 0.9800
C3 H3B 0.9800
C3 H3C 0.9800
C21 H21 0.9500

loop_
_geom_torsion_atom_site_label_1
_geom_torsion_atom_site_label_2
_geom_torsion_atom_site_label_3
_geom_torsion_atom_site_label_4
_geom_torsion
Mn1 P1 C1 C2 48.9(3)
Mn1 P1 C1 C3 -74.9(3)
Mn1 P1 C7 C8 25.8(2)
Mn1 P1 C4 C5 160.4(2)
Mn1 P1 C4 C6 -72.1(3)
Mn1 P2 C14 C15 74.4(3)
Mn1 P2 C14 C16 -157.8(2)
Mn1 P2 C11 C12 -52.6(3)
Mn1 P2 C11 C13 71.9(3)
Mn1 P2 C10 C9 -31.3(2)
Mn1 O1 C17 C18 148.9(2)
Mn1 N1 C9 C10 -48.4(3)
Mn1 N1 C8 C7 53.6(3)
N1 C9 C10 P2 50.5(3)
N1 C8 C7 P1 -49.3(3)
C1 P1 C7 C8 -103.4(2)
C1 P1 C4 C5 -59.4(3)
C1 P1 C4 C6 68.2(3)
C19 C18 C17 O1 -176.1(3)
C19 C18 C23 C22 2.0(5)
C19 C20 C21 C22 0.7(5)
C14 P2 C11 C12 85.4(3)
C14 P2 C11 C13 -150.1(2)
C14 P2 C10 C9 -153.5(2)
C18 C19 C20 C21 -0.2(5)
C18 C23 C22 C21 -1.5(5)
C9 N1 C8 C7 -169.3(3)
C11 P2 C14 C15 -67.0(3)
C11 P2 C14 C16 60.9(3)
C11 P2 C10 C9 98.8(2)
C8 N1 C9 C10 175.0(3)
C10 P2 C14 C15 -174.9(2)
C10 P2 C14 C16 -47.1(3)
C10 P2 C11 C12 -167.4(2)
C10 P2 C11 C13 -42.9(3)
C7 P1 C1 C2 164.9(2)
C7 P1 C1 C3 41.1(3)
C7 P1 C4 C5 49.7(3)
C7 P1 C4 C6 177.3(2)
C17 C18 C23 C22 -178.2(3)
C4 P1 C1 C2 -89.0(3)
C4 P1 C1 C3 147.2(2)
C4 P1 C7 C8 148.1(2)
C23 C18 C17 O1 4.1(4)
C23 C22 C21 C20 0.1(5)
C20 C19 C18 C17 179.1(3)
C20 C19 C18 C23 -1.1(5)
